data_8100240
loop_
_publ_author_name
'Mizuguchi, Jin'

_publ_section_title
;
Crystal structure of trans-bisbenzimidazo[2,1-b:1',2'-j]benzo[lmn]
[3,8]-phenanthroline-6,9-dione, C~26~H~12~N~4~O~2~
;
_journal_issue 1
_journal_name_full 'Zeitschrift f\"ur Kristallographie - New Crystal Structures'
_journal_page_first 137
_journal_page_last 138
_journal_volume 218
_journal_year 2003
_chemical_formula_moiety 'C26 H12 N4 O2'
_chemical_formula_structural 'C26 H12 N4 O2'
_chemical_formula_sum 'C26 H12 N4 O2'
_chemical_formula_weight 412.41
_space_group_IT_number 14
_symmetry_cell_setting monoclinic
_symmetry_space_group_name_Hall '-P 2ybc'
_symmetry_space_group_name_H-M 'P 1 21/c 1'
_cell_angle_alpha 90
_cell_angle_beta 96.816(9)
_cell_angle_gamma 90
_cell_formula_units_Z 2
_cell_length_a 11.199(1)
_cell_length_b 4.8120(6)
_cell_length_c 16.091(2)
_cell_measurement_temperature 93
_cell_volume 861.0(2)
_exptl_crystal_density_diffrn 1.591
_cod_original_sg_symbol_H-M 'P 21/c'
_cod_database_code 8100240

loop_
_symmetry_equiv_pos_as_xyz
x,y,z
-x,-y,-z
-x,y+1/2,-z+1/2
x,-y+1/2,z+1/2

loop_
_atom_site_label
_atom_site_type_symbol
_atom_site_fract_x
_atom_site_fract_y
_atom_site_fract_z
_atom_site_U_iso_or_equiv
_atom_site_adp_type
_atom_site_occupancy
_atom_site_symmetry_multiplicity
_atom_site_calc_flag
_atom_site_refinement_flags
_atom_site_disorder_assembly
_atom_site_disorder_group
O1 O 0.8111(1) 0.0831(3) 0.93914(8) 0.0260(4) Uani 1.00 4 d . . .
N1 N 0.7235(1) 0.0023(3) 1.05751(9) 0.0214(4) Uani 1.00 4 d . . .
N2 N 0.6459(1) -0.1140(3) 1.17648(9) 0.0215(4) Uani 1.00 4 d . . .
C1 C 0.7985(2) -0.2074(4) 1.0958(1) 0.0213(5) Uani 1.00 4 d . . .
C2 C 0.9022(2) -0.3354(4) 1.0743(1) 0.0241(5) Uani 1.00 4 d . . .
C3 C 0.9505(2) -0.5432(4) 1.1280(1) 0.0247(5) Uani 1.00 4 d . . .
C4 C 0.8993(2) -0.6146(5) 1.2006(1) 0.0256(5) Uani 1.00 4 d . . .
C5 C 0.7990(2) -0.4804(4) 1.2227(1) 0.0238(5) Uani 1.00 4 d . . .
C6 C 0.7477(1) -0.2752(4) 1.1690(1) 0.0217(5) Uani 1.00 4 d . . .
C7 C 0.6340(2) 0.0459(4) 1.1104(1) 0.0199(5) Uani 1.00 4 d . . .
C8 C 0.5413(1) 0.2514(4) 1.0881(1) 0.0194(5) Uani 1.00 4 d . . .
C9 C 0.4527(2) 0.3061(4) 1.1388(1) 0.0219(5) Uani 1.00 4 d . . .
C10 C 0.3647(2) 0.5056(4) 1.1151(1) 0.0226(5) Uani 1.00 4 d . . .
C11 C 0.5447(1) 0.3990(4) 1.0120(1) 0.0193(5) Uani 1.00 4 d . . .
C12 C 0.6360(1) 0.3485(4) 0.9591(1) 0.0196(5) Uani 1.00 4 d . . .
C13 C 0.7310(2) 0.1384(4) 0.9819(1) 0.0214(5) Uani 1.00 4 d . . .
H1 H 0.300(2) 0.542(5) 1.152(1) 0.030(6) Uiso 1.00 4 c . . .
H2 H 0.454(2) 0.201(5) 1.192(1) 0.026(6) Uiso 1.00 4 c . . .
H3 H 0.762(2) -0.525(5) 1.274(1) 0.026(5) Uiso 1.00 4 c . . .
H4 H 0.935(2) -0.756(5) 1.236(1) 0.030(6) Uiso 1.00 4 c . . .
H5 H 1.024(2) -0.642(5) 1.118(1) 0.026(6) Uiso 1.00 4 c . . .
H6 H 0.940(2) -0.287(5) 1.024(1) 0.025(5) Uiso 1.00 4 c . . .

loop_
_atom_site_aniso_label
_atom_site_aniso_U_11
_atom_site_aniso_U_22
_atom_site_aniso_U_33
_atom_site_aniso_U_12
_atom_site_aniso_U_13
_atom_site_aniso_U_23
O1 0.0268(7) 0.028(1) 0.0238(7) 0.0033(6) 0.0052(6) 0.0002(6)
N1 0.0237(8) 0.020(1) 0.0198(8) 0.0005(7) 0.0004(6) -0.0001(7)
N2 0.0257(8) 0.016(1) 0.0219(8) -0.0005(6) -0.0002(6) -0.0002(6)
C1 0.0248(9) 0.015(1) 0.0222(9) -0.0016(7) -0.0043(7) -0.0009(7)
C2 0.026(1) 0.023(1) 0.0222(9) -0.0019(8) 0.0003(7) -0.0040(8)
C3 0.025(1) 0.021(1) 0.026(1) 0.0009(8) -0.0032(8) -0.0036(8)
C4 0.028(1) 0.018(1) 0.028(1) -0.0007(8) -0.0065(8) 0.0002(8)
C5 0.028(1) 0.020(1) 0.023(1) -0.0038(8) -0.0017(7) 0.0002(8)
C6 0.0245(9) 0.018(1) 0.0213(9) -0.0034(8) -0.0006(7) -0.0016(7)
C7 0.0248(9) 0.016(1) 0.0184(9) -0.0029(7) 0.0009(7) -0.0019(7)
C8 0.0230(9) 0.014(1) 0.0206(9) -0.0038(7) -0.0007(7) -0.0020(7)
C9 0.027(1) 0.020(1) 0.0185(9) -0.0033(8) 0.0011(7) -0.0003(8)
C10 0.026(1) 0.021(1) 0.0204(9) -0.0032(8) 0.0027(7) -0.0021(7)
C11 0.0235(9) 0.016(1) 0.0176(9) -0.0043(7) 0.0008(7) -0.0024(7)
C12 0.0221(9) 0.014(1) 0.0218(9) -0.0024(7) -0.0008(7) -0.0032(7)
C13 0.0247(9) 0.019(1) 0.0199(9) -0.0044(8) -0.0010(7) -0.0026(8)

loop_
_geom_bond_atom_site_label_1
_geom_bond_site_symmetry_1
_geom_bond_atom_site_label_2
_geom_bond_site_symmetry_2
_geom_bond_distance
_geom_bond_publ_flag
O1 . C13 . 1.222 yes
N1 . C1 . 1.408 yes
N1 . C7 . 1.405 yes
N1 . C13 . 1.394 yes
N2 . C6 . 1.396 yes
N2 . C7 . 1.306 yes
C1 . C2 . 1.393 yes
C1 . C6 . 1.406 yes
C2 . C3 . 1.388 yes
C2 . H6 . 0.98(2) no
C3 . C4 . 1.402 yes
C3 . H5 . 0.98(2) no
C4 . C5 . 1.379 yes
C4 . H4 . 0.95(2) no
C5 . C6 . 1.390 yes
C5 . H3 . 0.99(2) no
C7 . C8 . 1.448 yes
C8 . C9 . 1.382 yes
C8 . C11 . 1.420 yes
C9 . C10 . 1.396 yes
C9 . H2 . 1.00(2) no
C10 . H1 . 1.01(2) no
C11 . C12 . 1.426 yes
C12 . C13 . 1.482 yes

loop_
_cod_related_entry_id
_cod_related_entry_database
_cod_related_entry_code
1 ChemSpider 70517
